data_4121523
loop_
_publ_author_name
'Zeng, Ming-Hua'
'Yin, Zheng'
'Tan, Yan-Xi'
'Zhang, Wei-Xiong'
'He, Yan-Ping'
'Kurmoo, Mohamedally'

_publ_section_title
;
 Nanoporous Cobalt(II) MOF Exhibiting Four Magnetic Ground States and
 Changes in Gas Sorption upon Post-Synthetic Modification.
;
_journal_issue 12
_journal_name_full 'Journal of the American Chemical Society'
_journal_page_first 4680
_journal_page_last 4688
_journal_paper_doi 10.1021/ja500191r
_journal_volume 136
_journal_year 2014
_chemical_formula_moiety Co3,(C12H8NO2)2,(C3H4O3)2
_chemical_formula_sum 'C30 H24 Co3 N2 O10'
_chemical_formula_weight 749.30
_chemical_name_systematic
; 
 ? 
;
_space_group_IT_number 116
_symmetry_cell_setting tetragonal
_symmetry_space_group_name_Hall 'P -4 -2c'
_symmetry_space_group_name_H-M 'P -4 c 2'
_atom_sites_solution_hydrogens geom
_atom_sites_solution_primary direct
_atom_sites_solution_secondary difmap
_audit_creation_method SHELXL-97
_cell_angle_alpha 90.00
_cell_angle_beta 90.00
_cell_angle_gamma 90.00
_cell_formula_units_Z 4
_cell_length_a 17.5748(10)
_cell_length_b 17.5748(10)
_cell_length_c 15.2896(18)
_cell_measurement_temperature 298(2)
_cell_volume 4722.6(7)
_computing_structure_refinement 'SHELXL-97 (Sheldrick, 1997)'
_computing_structure_solution 'SHELXS-97 (Sheldrick, 1990)'
_diffrn_ambient_temperature 298(2)
_diffrn_measured_fraction_theta_full 0.998
_diffrn_measured_fraction_theta_max 0.998
_diffrn_measurement_device_type 'Bruker Smart Apex II'
_diffrn_measurement_method '\w scan'
_diffrn_radiation_monochromator graphite
_diffrn_radiation_source 'fine-focus sealed tube'
_diffrn_radiation_type MoK\a
_diffrn_radiation_wavelength 0.71073
_diffrn_reflns_av_R_equivalents 0.0572
_diffrn_reflns_av_sigmaI/netI 0.0496
_diffrn_reflns_limit_h_max 21
_diffrn_reflns_limit_h_min -8
_diffrn_reflns_limit_k_max 18
_diffrn_reflns_limit_k_min -21
_diffrn_reflns_limit_l_max 18
_diffrn_reflns_limit_l_min -18
_diffrn_reflns_number 22787
_diffrn_reflns_theta_full 26.05
_diffrn_reflns_theta_max 26.05
_diffrn_reflns_theta_min 1.64
_exptl_absorpt_coefficient_mu 1.080
_exptl_absorpt_correction_T_max 0.6829
_exptl_absorpt_correction_T_min 0.4214
_exptl_absorpt_correction_type empirical
_exptl_absorpt_process_details
; 
semi-empirical absorption based on psi-scan (North, et al.1968) 
;
_exptl_crystal_colour purple
_exptl_crystal_density_diffrn 1.054
_exptl_crystal_density_method 'not measured'
_exptl_crystal_description block
_exptl_crystal_F_000 1516
_exptl_crystal_size_max 0.39
_exptl_crystal_size_mid 0.27
_exptl_crystal_size_min 0.22
_refine_diff_density_max 0.307
_refine_diff_density_min -0.303
_refine_diff_density_rms 0.057
_refine_ls_abs_structure_details 'Flack H D (1983), Acta Cryst. A39, 876-881'
_refine_ls_abs_structure_Flack -0.030(19)
_refine_ls_extinction_method none
_refine_ls_goodness_of_fit_ref 1.040
_refine_ls_hydrogen_treatment mixed
_refine_ls_matrix_type full
_refine_ls_number_parameters 204
_refine_ls_number_reflns 4671
_refine_ls_number_restraints 0
_refine_ls_restrained_S_all 1.040
_refine_ls_R_factor_all 0.0720
_refine_ls_R_factor_gt 0.0392
_refine_ls_shift/su_max 0.001
_refine_ls_shift/su_mean 0.000
_refine_ls_structure_factor_coef Fsqd
_refine_ls_weighting_details 'calc w=1/[\s^2^(Fo^2^)+(0.0402P)^2^+0.7962P] where P=(Fo^2^+2Fc^2^)/3'
_refine_ls_weighting_scheme calc
_refine_ls_wR_factor_gt 0.0802
_refine_ls_wR_factor_ref 0.0922
_reflns_number_gt 3375
_reflns_number_total 4671
_reflns_threshold_expression >2sigma(I)
_cod_data_source_file ja500191r_si_002.cif
_cod_data_source_block 1
_cod_depositor_comments
;
The following automatic conversions were performed:

'_symmetry_cell_setting' value 'Tetragonal' changed to 'tetragonal'
according to
/usr/data/users/saulius/crontab/automatic-downloads/current/ACS/lib/dictionaries/cif_core.dic
dictionary named 'cif_core.dic' version 2.4.2 from 2011-04-26.

Automatic conversion script
Id: cif_fix_values 2281 2013-09-26 08:29:07Z andrius 
;
_cod_original_sg_symbol_H-M P-4c2
_cod_database_code 4121523

loop_
_symmetry_equiv_pos_as_xyz
'x, y, z'
'-x, -y, z'
'y, -x, -z'
'-y, x, -z'
'x, -y, z+1/2'
'-x, y, z+1/2'
'y, x, -z+1/2'
'-y, -x, -z+1/2'

loop_
_atom_site_label
_atom_site_type_symbol
_atom_site_fract_x
_atom_site_fract_y
_atom_site_fract_z
_atom_site_U_iso_or_equiv
_atom_site_adp_type
_atom_site_occupancy
_atom_site_symmetry_multiplicity
_atom_site_calc_flag
_atom_site_refinement_flags
Co1 Co 0.85975(3) 0.89481(3) -0.03220(4) 0.03894(14) Uani 1 1 d .
Co2 Co 0.85009(3) 0.85009(3) -0.2500 0.03660(19) Uani 1 2 d S
O1 O 0.86140(17) 0.77964(16) -0.0538(2) 0.0662(9) Uani 1 1 d .
C12 C 0.8592(2) 0.7329(2) -0.1154(3) 0.0499(11) Uani 1 1 d .
O2 O 0.85126(18) 0.74848(15) -0.1950(2) 0.0664(9) Uani 1 1 d .
O3 O 0.85963(14) 0.92346(14) -0.15830(15) 0.0461(7) Uani 1 1 d .
C4 C 0.8829(3) 0.4969(2) -0.0507(3) 0.0656(12) Uani 1 1 d .
C1 C 0.8673(2) 0.6510(2) -0.0937(3) 0.0535(11) Uani 1 1 d .
C14 C 0.8733(2) 1.0472(2) -0.0939(3) 0.0484(10) Uani 1 1 d .
O4 O 0.87495(14) 1.01217(15) -0.02192(18) 0.0492(7) Uani 1 1 d .
C13 C 0.8582(3) 1.0012(2) -0.1766(3) 0.0610(12) Uani 1 1 d .
H13A H 0.8990 1.0122 -0.2185 0.073 Uiso 1 1 calc R
C2 C 0.8677(3) 0.5957(3) -0.1575(4) 0.0857(18) Uani 1 1 d .
H2A H 0.8632 0.6096 -0.2159 0.103 Uiso 1 1 calc R
C6 C 0.8752(3) 0.6278(3) -0.0087(3) 0.0860(17) Uani 1 1 d .
H6A H 0.8759 0.6642 0.0354 0.103 Uiso 1 1 calc R
C3 C 0.8749(3) 0.5190(3) -0.1354(3) 0.0916(19) Uani 1 1 d .
H3A H 0.8743 0.4824 -0.1793 0.110 Uiso 1 1 calc R
C11 C 0.9239(3) 0.3636(2) -0.0809(3) 0.0894(19) Uani 1 1 d .
H11A H 0.9467 0.3802 -0.1324 0.107 Uiso 1 1 calc R
C9 C 0.8631(3) 0.3084(3) 0.0640(3) 0.096(2) Uani 1 1 d .
H9A H 0.8403 0.2903 0.1147 0.115 Uiso 1 1 calc R
C7 C 0.8886(3) 0.4143(2) -0.0278(3) 0.0640(12) Uani 1 1 d .
C8 C 0.8603(3) 0.3857(3) 0.0477(4) 0.103(2) Uani 1 1 d .
H8A H 0.8389 0.4182 0.0889 0.123 Uiso 1 1 calc R
C10 C 0.9262(3) 0.2877(3) -0.0591(3) 0.0871(17) Uani 1 1 d .
H10A H 0.9506 0.2546 -0.0973 0.104 Uiso 1 1 calc R
C5 C 0.8823(3) 0.5516(3) 0.0134(3) 0.0920(19) Uani 1 1 d .
H5A H 0.8868 0.5375 0.0718 0.110 Uiso 1 1 calc R
C15 C 0.7848(4) 1.0267(3) -0.2156(4) 0.152(3) Uani 1 1 d .
H15A H 0.7748 0.9981 -0.2679 0.228 Uiso 1 1 calc R
H15B H 0.7878 1.0799 -0.2296 0.228 Uiso 1 1 calc R
H15C H 0.7444 1.0185 -0.1744 0.228 Uiso 1 1 calc R
N1 N 0.8961(2) 0.25904(19) 0.0119(2) 0.0549(10) Uani 1 1 d .
O5 O 0.88204(19) 1.11728(16) -0.09869(18) 0.0607(8) Uani 1 1 d .

loop_
_atom_site_aniso_label
_atom_site_aniso_U_11
_atom_site_aniso_U_22
_atom_site_aniso_U_33
_atom_site_aniso_U_23
_atom_site_aniso_U_13
_atom_site_aniso_U_12
Co1 0.0392(3) 0.0446(3) 0.0330(3) 0.0019(2) 0.0012(3) 0.0013(3)
Co2 0.0393(3) 0.0393(3) 0.0311(4) -0.0027(2) 0.0027(2) -0.0023(3)
O1 0.088(2) 0.0434(17) 0.067(2) 0.0087(17) -0.0075(17) -0.0003(16)
C12 0.047(2) 0.041(2) 0.062(3) 0.011(2) 0.001(2) -0.005(2)
O2 0.100(2) 0.0386(16) 0.060(2) 0.0113(15) 0.0031(17) -0.0047(15)
O3 0.0718(18) 0.0364(15) 0.0301(13) 0.0008(12) 0.0030(13) -0.0053(14)
C4 0.104(3) 0.035(2) 0.058(3) 0.003(2) -0.006(3) 0.002(2)
C1 0.067(3) 0.034(2) 0.060(3) -0.002(2) -0.004(2) 0.000(2)
C14 0.055(3) 0.043(3) 0.047(3) -0.006(2) -0.002(2) 0.003(2)
O4 0.0675(17) 0.0448(15) 0.0353(16) -0.0048(14) -0.0038(14) 0.0002(13)
C13 0.111(4) 0.039(2) 0.034(2) -0.001(2) 0.003(2) -0.010(3)
C2 0.142(5) 0.055(3) 0.061(3) 0.019(3) -0.006(3) 0.001(3)
C6 0.151(5) 0.038(3) 0.070(4) 0.009(2) -0.013(3) 0.006(3)
C3 0.173(6) 0.041(3) 0.061(3) -0.004(2) -0.004(4) 0.003(3)
C11 0.141(5) 0.052(3) 0.075(4) 0.017(3) 0.041(4) 0.013(3)
C9 0.173(6) 0.042(3) 0.072(4) 0.005(2) 0.040(3) 0.015(3)
C7 0.092(3) 0.041(2) 0.059(3) 0.005(3) -0.003(3) 0.005(2)
C8 0.177(6) 0.051(3) 0.080(4) 0.002(3) 0.036(4) 0.025(3)
C10 0.131(5) 0.050(3) 0.080(4) 0.009(3) 0.035(3) 0.018(3)
C5 0.165(6) 0.051(3) 0.061(4) 0.015(3) 0.000(3) 0.008(3)
C15 0.280(9) 0.051(3) 0.125(5) -0.016(3) -0.136(6) 0.038(4)
N1 0.072(2) 0.0388(19) 0.054(3) 0.0069(17) 0.0055(19) 0.0035(18)
O5 0.095(3) 0.0415(18) 0.0452(15) -0.0052(13) -0.0065(17) -0.0071(14)

loop_
_atom_type_symbol
_atom_type_description
_atom_type_scat_dispersion_real
_atom_type_scat_dispersion_imag
_atom_type_scat_source
C C 0.0033 0.0016 'International Tables Vol C Tables 4.2.6.8 and 6.1.1.4'
H H 0.0000 0.0000 'International Tables Vol C Tables 4.2.6.8 and 6.1.1.4'
N N 0.0061 0.0033 'International Tables Vol C Tables 4.2.6.8 and 6.1.1.4'
O O 0.0106 0.0060 'International Tables Vol C Tables 4.2.6.8 and 6.1.1.4'
Co Co 0.3494 0.9721 'International Tables Vol C Tables 4.2.6.8 and 6.1.1.4'

loop_
_geom_angle_atom_site_label_1
_geom_angle_atom_site_label_2
_geom_angle_atom_site_label_3
_geom_angle
_geom_angle_site_symmetry_1
_geom_angle_site_symmetry_3
O3 Co1 O1 95.35(12) . .
O3 Co1 O5 166.07(12) . 4_755
O1 Co1 O5 92.66(13) . 4_755
O3 Co1 O4 79.82(11) . .
O1 Co1 O4 170.47(12) . .
O5 Co1 O4 90.54(12) 4_755 .
O3 Co1 N1 97.95(13) . 4_655
O1 Co1 N1 92.79(13) . 4_655
O5 Co1 N1 93.01(13) 4_755 4_655
O4 Co1 N1 96.01(12) . 4_655
O3 Co2 O3 114.80(15) . 7_554
O3 Co2 O2 112.61(12) . 7_554
O3 Co2 O2 107.28(12) 7_554 7_554
O3 Co2 O2 107.28(12) . .
O3 Co2 O2 112.61(12) 7_554 .
O2 Co2 O2 101.54(18) 7_554 .
C12 O1 Co1 140.3(3) . .
O1 C12 O2 126.1(4) . .
O1 C12 C1 117.8(4) . .
O2 C12 C1 116.1(4) . .
C12 O2 Co2 127.7(3) . .
C13 O3 Co2 120.8(2) . .
C13 O3 Co1 116.2(2) . .
Co2 O3 Co1 122.63(13) . .
C3 C4 C5 118.6(4) . .
C3 C4 C7 120.5(4) . .
C5 C4 C7 120.9(4) . .
C6 C1 C2 117.6(4) . .
C6 C1 C12 120.7(4) . .
C2 C1 C12 121.7(5) . .
O5 C14 O4 122.2(4) . .
O5 C14 C13 119.8(4) . .
O4 C14 C13 118.0(4) . .
C14 O4 Co1 114.5(2) . .
O3 C13 C15 112.9(4) . .
O3 C13 C14 110.5(3) . .
C15 C13 C14 108.8(4) . .
C1 C2 C3 120.7(5) . .
C1 C6 C5 121.8(5) . .
C4 C3 C2 121.1(5) . .
C7 C11 C10 120.3(5) . .
N1 C9 C8 123.8(5) . .
C8 C7 C11 115.8(4) . .
C8 C7 C4 122.4(5) . .
C11 C7 C4 121.8(5) . .
C7 C8 C9 120.4(5) . .
N1 C10 C11 124.3(4) . .
C4 C5 C6 120.3(5) . .
C10 N1 C9 115.3(4) . .
C10 N1 Co1 120.5(3) . 3_565
C9 N1 Co1 124.0(3) . 3_565
C14 O5 Co1 98.7(3) . 3_575

loop_
_geom_bond_atom_site_label_1
_geom_bond_atom_site_label_2
_geom_bond_distance
_geom_bond_site_symmetry_2
Co1 O3 1.993(2) .
Co1 O1 2.051(3) .
Co1 O5 2.054(3) 4_755
Co1 O4 2.086(3) .
Co1 N1 2.111(3) 4_655
Co2 O3 1.912(2) .
Co2 O3 1.912(3) 7_554
Co2 O2 1.974(3) 7_554
Co2 O2 1.974(3) .
O1 C12 1.250(5) .
C12 O2 1.256(5) .
C12 C1 1.484(6) .
O3 C13 1.395(5) .
C4 C3 1.359(6) .
C4 C5 1.372(6) .
C4 C7 1.496(6) .
C1 C6 1.368(6) .
C1 C2 1.377(6) .
C14 O5 1.243(4) .
C14 O4 1.261(5) .
C14 C13 1.524(5) .
C13 C15 1.491(6) .
C2 C3 1.396(7) .
C6 C5 1.388(6) .
C11 C7 1.357(6) .
C11 C10 1.375(5) .
C9 N1 1.312(5) .
C9 C8 1.382(7) .
C7 C8 1.354(7) .
C10 N1 1.308(5) .
N1 Co1 2.111(3) 3_565
O5 Co1 2.054(3) 3_575
